data_7001565
loop_
_publ_author_name
'Mendoza-Espinosa, Daniel'
'Hanna, Tracy A.'

_publ_section_title
;
 Synthesis, X-ray structures and reactivity of calix[5]arene
 bismuth(iii) and antimony(iii) complexes
;
_journal_issue 26
_journal_name_full 'Dalton Transactions'
_journal_page_first 5211
_journal_page_last 5225
_journal_paper_doi 10.1039/b903943k
_journal_year 2009
_chemical_formula_moiety 'C140 H112 Bi4 O12'
_chemical_formula_sum 'C140 H112 Bi4 O12'
_chemical_formula_weight 2822.30
_chemical_name_systematic
;
?
;
_space_group_IT_number 52
_symmetry_cell_setting orthorhombic
_symmetry_space_group_name_Hall '-P 2a 2bc'
_symmetry_space_group_name_H-M 'P n n a'
_atom_sites_solution_hydrogens geom
_atom_sites_solution_primary direct
_atom_sites_solution_secondary difmap
_audit_creation_method SHELXL-97
_cell_angle_alpha 90.00
_cell_angle_beta 90.00
_cell_angle_gamma 90.00
_cell_formula_units_Z 4
_cell_length_a 34.222(7)
_cell_length_b 19.487(4)
_cell_length_c 19.805(4)
_cell_measurement_reflns_used 500
_cell_measurement_temperature 213(2)
_cell_measurement_theta_max 25
_cell_measurement_theta_min 2
_cell_volume 13208(5)
_computing_cell_refinement 'Bruker SMART'
_computing_data_collection 'Bruker SMART'
_computing_data_reduction 'Bruker SAINT'
_computing_molecular_graphics 'Bruker SHELXTL'
_computing_publication_material 'Bruker SHELXTL'
_computing_structure_refinement 'SHELXL-97 (Sheldrick, 1997)'
_computing_structure_solution 'SHELXS-97 (Sheldrick, 1990)'
_diffrn_ambient_temperature 213(2)
_diffrn_detector_area_resol_mean 'not recorded'
_diffrn_measured_fraction_theta_full 0.996
_diffrn_measured_fraction_theta_max 0.996
_diffrn_measurement_device_type 'Bruker SMART 1000'
_diffrn_measurement_method 'phi and omega scans'
_diffrn_radiation_monochromator graphite
_diffrn_radiation_source 'fine-focus sealed tube'
_diffrn_radiation_type MoK\a
_diffrn_radiation_wavelength 0.71073
_diffrn_reflns_av_R_equivalents 0.1882
_diffrn_reflns_av_sigmaI/netI 0.1145
_diffrn_reflns_limit_h_max 36
_diffrn_reflns_limit_h_min -38
_diffrn_reflns_limit_k_max 21
_diffrn_reflns_limit_k_min -21
_diffrn_reflns_limit_l_max 22
_diffrn_reflns_limit_l_min -17
_diffrn_reflns_number 66832
_diffrn_reflns_theta_full 23.30
_diffrn_reflns_theta_max 23.30
_diffrn_reflns_theta_min 1.58
_diffrn_standards_interval_count 'not recorded'
_diffrn_standards_interval_time 'not recorded'
_diffrn_standards_number 'not recorded'
_exptl_absorpt_coefficient_mu 5.369
_exptl_absorpt_correction_T_max 0.403
_exptl_absorpt_correction_T_min 0.338
_exptl_absorpt_correction_type multi-scan
_exptl_absorpt_process_details sadabs
_exptl_crystal_colour Yellow
_exptl_crystal_density_diffrn 1.418
_exptl_crystal_density_method 'not measured'
_exptl_crystal_description Block
_exptl_crystal_F_000 5512
_exptl_crystal_size_max 0.21
_exptl_crystal_size_mid 0.18
_exptl_crystal_size_min 0.17
_refine_diff_density_max 5.179
_refine_diff_density_min -1.961
_refine_diff_density_rms 0.292
_refine_ls_extinction_method none
_refine_ls_goodness_of_fit_ref 1.060
_refine_ls_hydrogen_treatment constr
_refine_ls_matrix_type full
_refine_ls_number_parameters 703
_refine_ls_number_reflns 9516
_refine_ls_number_restraints 0
_refine_ls_restrained_S_all 1.060
_refine_ls_R_factor_all 0.1314
_refine_ls_R_factor_gt 0.0714
_refine_ls_shift/su_max 0.002
_refine_ls_shift/su_mean 0.000
_refine_ls_structure_factor_coef Fsqd
_refine_ls_weighting_details 'calc w=1/[\s^2^(Fo^2^)+(0.1258P)^2^+135.4524P] where P=(Fo^2^+2Fc^2^)/3'
_refine_ls_weighting_scheme calc
_refine_ls_wR_factor_gt 0.1992
_refine_ls_wR_factor_ref 0.2388
_reflns_number_gt 5664
_reflns_number_total 9516
_reflns_threshold_expression >2sigma(I)
_cod_data_source_file b903943k.txt
_cod_data_source_block tcu155m
_cod_depositor_comments
;
The following automatic conversions were performed:
'_symmetry_cell_setting' value 'Orthorhombic' changed to 'orthorhombic'
according to '/home/saulius/struct/CIF-dictionaries/cif_core.dic'
dictionary named 'cif_core.dic' version 2.4.1 from 2010-06-29.

Automatic conversion script
Id: cif_fix_enum 1527 2010-12-29 10:47:43Z saulius 
;
_cod_database_code 7001565

loop_
_symmetry_equiv_pos_as_xyz
'x, y, z'
'-x+1/2, -y, z'
'-x+1/2, y+1/2, -z+1/2'
'x, -y+1/2, -z+1/2'
'-x, -y, -z'
'x-1/2, y, -z'
'x-1/2, -y-1/2, z-1/2'
'-x, y-1/2, z-1/2'

loop_
_atom_site_label
_atom_site_type_symbol
_atom_site_fract_x
_atom_site_fract_y
_atom_site_fract_z
_atom_site_U_iso_or_equiv
_atom_site_adp_type
_atom_site_occupancy
_atom_site_symmetry_multiplicity
_atom_site_calc_flag
_atom_site_refinement_flags
_atom_site_disorder_assembly
_atom_site_disorder_group
Bi2 Bi 0.61899(2) 0.59944(4) 0.19562(4) 0.0307(2) Uani 1 1 d . . .
Bi1 Bi 0.64239(2) 0.78133(4) 0.16562(4) 0.0320(2) Uani 1 1 d . . .
O5 O 0.6667(3) 0.5950(6) 0.1227(6) 0.029(3) Uani 1 1 d . . .
C55 C 0.5966(5) 0.4980(10) 0.3350(10) 0.034(5) Uani 1 1 d . . .
H55A H 0.5926 0.4519 0.3535 0.041 Uiso 1 1 calc R . .
H55B H 0.5994 0.4942 0.2859 0.041 Uiso 1 1 calc R . .
O4 O 0.7102(3) 0.7683(6) 0.1898(6) 0.033(3) Uani 1 1 d . . .
O1 O 0.5957(3) 0.6961(6) 0.1331(6) 0.030(3) Uani 1 1 d . . .
O3 O 0.6635(4) 0.5436(6) 0.2545(6) 0.036(3) Uani 1 1 d . . .
O2 O 0.5913(3) 0.6434(6) 0.3027(6) 0.029(3) Uani 1 1 d . . .
C42 C 0.6652(5) 0.5487(9) 0.3221(11) 0.032(5) Uani 1 1 d . . .
C56 C 0.5606(5) 0.5451(10) 0.3526(9) 0.028(4) Uani 1 1 d . . .
C2 C 0.5293(5) 0.7240(9) 0.1015(9) 0.029(4) Uani 1 1 d . . .
C4 C 0.4995(5) 0.6665(10) 0.0045(11) 0.038(5) Uani 1 1 d . . .
C15 C 0.6403(7) 0.6431(10) 0.0183(9) 0.042(5) Uani 1 1 d . . .
C63 C 0.4497(5) 0.4462(11) 0.4044(10) 0.038(5) Uani 1 1 d . . .
C45 C 0.6706(6) 0.5588(11) 0.4647(11) 0.047(6) Uani 1 1 d . . .
C60 C 0.5265(5) 0.6550(10) 0.3520(9) 0.029(4) Uani 1 1 d . . .
C14 C 0.6031(6) 0.6022(9) 0.0241(10) 0.036(5) Uani 1 1 d . . .
H14A H 0.5999 0.5744 -0.0167 0.043 Uiso 1 1 calc R . .
H14B H 0.6054 0.5708 0.0626 0.043 Uiso 1 1 calc R . .
C43 C 0.7000(5) 0.5731(9) 0.3529(10) 0.032(5) Uani 1 1 d . . .
C29 C 0.7613(5) 0.7337(8) 0.1156(9) 0.026(4) Uani 1 1 d . . .
C33 C 0.7588(5) 0.8491(10) 0.1571(9) 0.033(5) Uani 1 1 d . . .
C34 C 0.7444(6) 0.7846(11) 0.1545(9) 0.038(5) Uani 1 1 d . . .
C31 C 0.8115(6) 0.8148(10) 0.0837(10) 0.037(5) Uani 1 1 d . . .
C59 C 0.4948(5) 0.6195(9) 0.3808(9) 0.030(5) Uani 1 1 d . . .
H59A H 0.4722 0.6452 0.3906 0.036 Uiso 1 1 calc R . .
C70 C 0.7354(5) 0.5944(10) 0.3090(11) 0.039(5) Uani 1 1 d . . .
H70A H 0.7523 0.5545 0.3015 0.047 Uiso 1 1 calc R . .
H70B H 0.7261 0.6105 0.2649 0.047 Uiso 1 1 calc R . .
C6 C 0.5674(6) 0.6463(9) 0.0334(10) 0.032(5) Uani 1 1 d . . .
C5 C 0.5359(6) 0.6359(10) -0.0088(10) 0.038(5) Uani 1 1 d . . .
H5A H 0.5388 0.6079 -0.0471 0.045 Uiso 1 1 calc R . .
C40 C 0.9291(7) 0.8096(14) 0.1703(13) 0.067(8) Uani 1 1 d . . .
H40A H 0.9321 0.8026 0.2170 0.080 Uiso 1 1 calc R . .
C20 C 0.6707(5) 0.6378(10) 0.0676(10) 0.033(5) Uani 1 1 d . . .
C49 C 0.6770(7) 0.4931(14) 0.5743(11) 0.055(7) Uani 1 1 d . . .
C1 C 0.5645(5) 0.6915(9) 0.0884(10) 0.032(5) Uani 1 1 d . . .
C48 C 0.6740(7) 0.5627(13) 0.5420(11) 0.054(6) Uani 1 1 d . . .
H48A H 0.6972 0.5898 0.5539 0.065 Uiso 1 1 calc R . .
H48B H 0.6511 0.5866 0.5601 0.065 Uiso 1 1 calc R . .
C62 C 0.4594(6) 0.5176(10) 0.4294(11) 0.044(6) Uani 1 1 d . . .
H62A H 0.4365 0.5469 0.4227 0.053 Uiso 1 1 calc R . .
H62B H 0.4644 0.5152 0.4780 0.053 Uiso 1 1 calc R . .
C36 C 0.8873(5) 0.8266(9) 0.0738(11) 0.036(5) Uani 1 1 d . . .
C58 C 0.4936(5) 0.5505(9) 0.3961(9) 0.029(4) Uani 1 1 d . . .
C57 C 0.5278(5) 0.5117(10) 0.3819(9) 0.031(5) Uani 1 1 d . . .
H57A H 0.5286 0.4645 0.3917 0.038 Uiso 1 1 calc R . .
C30 C 0.7949(5) 0.7499(12) 0.0811(10) 0.039(5) Uani 1 1 d . . .
H30A H 0.8070 0.7158 0.0548 0.047 Uiso 1 1 calc R . .
C41 C 0.8932(7) 0.8109(11) 0.1426(13) 0.058(7) Uani 1 1 d . . .
H41A H 0.8715 0.8010 0.1699 0.069 Uiso 1 1 calc R . .
C16 C 0.6490(6) 0.6806(10) -0.0399(10) 0.044(5) Uani 1 1 d . . .
H16A H 0.6297 0.6823 -0.0736 0.052 Uiso 1 1 calc R . .
C35 C 0.8463(5) 0.8318(12) 0.0414(10) 0.046(6) Uani 1 1 d . . .
H35A H 0.8431 0.8788 0.0249 0.055 Uiso 1 1 calc R . .
H35B H 0.8460 0.8015 0.0019 0.055 Uiso 1 1 calc R . .
C64 C 0.4439(5) 0.3927(10) 0.4497(13) 0.047(6) Uani 1 1 d . . .
H64A H 0.4477 0.4004 0.4961 0.056 Uiso 1 1 calc R . .
C23 C 0.6750(11) 0.6646(16) -0.2127(16) 0.098(11) Uani 1 1 d . . .
H23A H 0.6491 0.6801 -0.2085 0.117 Uiso 1 1 calc R . .
C3 C 0.4977(5) 0.7116(10) 0.0578(10) 0.038(5) Uani 1 1 d . . .
H3A H 0.4742 0.7353 0.0654 0.046 Uiso 1 1 calc R . .
C44 C 0.7021(6) 0.5784(10) 0.4243(11) 0.041(5) Uani 1 1 d . . .
H44A H 0.7249 0.5953 0.4446 0.049 Uiso 1 1 calc R . .
O6 O 0.6459(3) 0.6915(5) 0.2297(6) 0.026(3) Uani 1 1 d . . .
C61 C 0.5610(6) 0.6141(9) 0.3367(10) 0.031(5) Uani 1 1 d . . .
C47 C 0.6326(6) 0.5297(8) 0.3650(9) 0.031(5) Uani 1 1 d . . .
C28 C 0.7398(5) 0.6639(10) 0.1057(10) 0.041(5) Uani 1 1 d . . .
H28A H 0.7583 0.6297 0.0886 0.049 Uiso 1 1 calc R . .
H28B H 0.7300 0.6477 0.1494 0.049 Uiso 1 1 calc R . .
C69 C 0.5249(6) 0.7297(9) 0.3364(9) 0.031(5) Uani 1 1 d . . .
H69A H 0.5000 0.7400 0.3145 0.038 Uiso 1 1 calc R . .
H69B H 0.5458 0.7406 0.3043 0.038 Uiso 1 1 calc R . .
C17 C 0.6829(6) 0.7148(10) -0.0519(10) 0.041(5) Uani 1 1 d . . .
C19 C 0.7062(5) 0.6709(9) 0.0570(9) 0.030(4) Uani 1 1 d . . .
C18 C 0.7111(6) 0.7115(11) -0.0030(10) 0.042(5) Uani 1 1 d . . .
H18A H 0.7343 0.7366 -0.0088 0.050 Uiso 1 1 calc R . .
C68 C 0.4438(6) 0.4314(12) 0.3372(11) 0.047(6) Uani 1 1 d . . .
H68A H 0.4467 0.4664 0.3049 0.057 Uiso 1 1 calc R . .
C32 C 0.7929(5) 0.8616(12) 0.1231(11) 0.047(6) Uani 1 1 d . . .
H32A H 0.8042 0.9053 0.1273 0.056 Uiso 1 1 calc R . .
C22 C 0.7004(9) 0.6954(15) -0.1725(13) 0.066(7) Uani 1 1 d . . .
C21 C 0.6911(7) 0.7475(12) -0.1202(11) 0.056(6) Uani 1 1 d . . .
H21A H 0.6681 0.7739 -0.1345 0.067 Uiso 1 1 calc R . .
H21B H 0.7131 0.7795 -0.1158 0.067 Uiso 1 1 calc R . .
C11 C 0.4800(8) 0.4979(14) -0.1974(13) 0.069(8) Uani 1 1 d . . .
H11A H 0.4841 0.4653 -0.2316 0.083 Uiso 1 1 calc R . .
C8 C 0.4683(6) 0.5977(11) -0.0947(11) 0.042(5) Uani 1 1 d . . .
C9 C 0.4730(7) 0.6150(12) -0.1630(12) 0.051(6) Uani 1 1 d . . .
H9A H 0.4723 0.6617 -0.1751 0.061 Uiso 1 1 calc R . .
C46 C 0.6381(6) 0.5335(12) 0.4329(12) 0.052(6) Uani 1 1 d . . .
H46A H 0.6177 0.5173 0.4605 0.062 Uiso 1 1 calc R . .
C39 C 0.9614(8) 0.8186(12) 0.1299(18) 0.078(9) Uani 1 1 d . . .
H39A H 0.9867 0.8156 0.1483 0.093 Uiso 1 1 calc R . .
C38 C 0.9564(6) 0.8319(13) 0.0628(14) 0.059(7) Uani 1 1 d . . .
H38A H 0.9782 0.8395 0.0349 0.070 Uiso 1 1 calc R . .
C12 C 0.4752(6) 0.4793(14) -0.1291(14) 0.063(7) Uani 1 1 d . . .
H12A H 0.4756 0.4329 -0.1162 0.075 Uiso 1 1 calc R . .
C13 C 0.4700(6) 0.5305(12) -0.0811(11) 0.049(6) Uani 1 1 d . . .
H13A H 0.4675 0.5169 -0.0358 0.059 Uiso 1 1 calc R . .
C65 C 0.4324(7) 0.3270(11) 0.4275(14) 0.057(7) Uani 1 1 d . . .
H65A H 0.4283 0.2917 0.4589 0.069 Uiso 1 1 calc R . .
C67 C 0.4334(7) 0.3650(15) 0.3156(14) 0.065(7) Uani 1 1 d . . .
H67A H 0.4307 0.3557 0.2693 0.078 Uiso 1 1 calc R . .
C7 C 0.4632(6) 0.6529(12) -0.0398(12) 0.057(7) Uani 1 1 d . . .
H7A H 0.4416 0.6393 -0.0103 0.068 Uiso 1 1 calc R . .
H7B H 0.4557 0.6960 -0.0618 0.068 Uiso 1 1 calc R . .
C37 C 0.9205(5) 0.8342(10) 0.0372(11) 0.040(5) Uani 1 1 d . . .
H37A H 0.9179 0.8416 -0.0095 0.047 Uiso 1 1 calc R . .
C10 C 0.4782(8) 0.5694(14) -0.2109(12) 0.065(7) Uani 1 1 d . . .
H10A H 0.4810 0.5846 -0.2557 0.077 Uiso 1 1 calc R . .
C50 C 0.7062(8) 0.4500(13) 0.5574(13) 0.061(7) Uani 1 1 d . . .
H50A H 0.7240 0.4643 0.5241 0.073 Uiso 1 1 calc R . .
C66 C 0.4274(7) 0.3149(13) 0.3609(16) 0.064(7) Uani 1 1 d . . .
H66A H 0.4196 0.2711 0.3462 0.077 Uiso 1 1 calc R . .
C54 C 0.6502(9) 0.475(2) 0.6263(13) 0.095(11) Uani 1 1 d . . .
H54A H 0.6310 0.5053 0.6417 0.114 Uiso 1 1 calc R . .
C51 C 0.7114(11) 0.388(2) 0.5849(18) 0.109(14) Uani 1 1 d . . .
H51A H 0.7318 0.3599 0.5700 0.130 Uiso 1 1 calc R . .
C24 C 0.6804(13) 0.616(2) -0.2574(17) 0.103(11) Uani 1 1 d . . .
H24A H 0.6600 0.5985 -0.2842 0.123 Uiso 1 1 calc R . .
C25 C 0.7177(17) 0.593(2) -0.2619(18) 0.121(15) Uani 1 1 d . . .
H25A H 0.7232 0.5564 -0.2918 0.145 Uiso 1 1 calc R . .
C27 C 0.7368(11) 0.675(2) -0.1790(14) 0.104(12) Uani 1 1 d . . .
H27A H 0.7567 0.6962 -0.1537 0.125 Uiso 1 1 calc R . .
C53 C 0.6539(13) 0.407(2) 0.6541(16) 0.118(14) Uani 1 1 d . . .
H53A H 0.6353 0.3888 0.6843 0.141 Uiso 1 1 calc R . .
C52 C 0.6877(16) 0.3678(19) 0.633(2) 0.131(18) Uani 1 1 d . . .
H52A H 0.6930 0.3260 0.6547 0.157 Uiso 1 1 calc R . .
C26 C 0.7466(17) 0.619(3) -0.226(2) 0.17(2) Uani 1 1 d . . .
H26A H 0.7723 0.6026 -0.2302 0.209 Uiso 1 1 calc R . .

loop_
_atom_site_aniso_label
_atom_site_aniso_U_11
_atom_site_aniso_U_22
_atom_site_aniso_U_33
_atom_site_aniso_U_23
_atom_site_aniso_U_13
_atom_site_aniso_U_12
Bi2 0.0242(4) 0.0346(4) 0.0333(4) -0.0046(3) 0.0014(3) -0.0044(3)
Bi1 0.0348(4) 0.0368(4) 0.0245(4) -0.0006(3) 0.0042(3) -0.0052(3)
O5 0.022(7) 0.030(7) 0.034(8) 0.011(6) 0.000(6) -0.002(5)
C55 0.028(10) 0.039(11) 0.035(11) -0.003(9) 0.003(10) -0.011(9)
O4 0.013(6) 0.049(8) 0.037(8) 0.000(6) 0.004(6) -0.001(6)
O1 0.029(7) 0.035(7) 0.024(7) -0.008(6) -0.008(6) -0.003(6)
O3 0.034(8) 0.044(8) 0.031(8) 0.002(6) 0.013(6) 0.002(6)
O2 0.024(7) 0.037(7) 0.027(7) 0.002(6) 0.007(6) -0.003(6)
C42 0.011(9) 0.024(10) 0.062(15) 0.000(9) 0.002(9) -0.002(8)
C56 0.011(9) 0.045(12) 0.027(11) 0.007(9) 0.003(8) -0.003(8)
C2 0.022(10) 0.030(10) 0.036(12) 0.007(9) 0.004(9) 0.002(8)
C4 0.019(10) 0.051(12) 0.046(13) -0.018(11) -0.008(10) -0.013(9)
C15 0.070(15) 0.040(12) 0.015(11) -0.003(9) -0.011(10) -0.016(11)
C63 0.016(10) 0.055(14) 0.043(14) -0.001(11) 0.011(9) -0.002(9)
C45 0.029(12) 0.061(15) 0.050(15) 0.005(12) 0.002(11) -0.003(11)
C60 0.026(10) 0.042(12) 0.020(11) 0.003(8) 0.008(8) 0.002(9)
C14 0.045(12) 0.027(10) 0.035(12) -0.020(9) -0.017(10) -0.006(9)
C43 0.023(10) 0.032(10) 0.041(14) 0.005(9) 0.003(9) 0.007(8)
C29 0.024(10) 0.016(9) 0.040(12) -0.001(8) -0.005(9) 0.000(7)
C33 0.030(11) 0.041(12) 0.028(11) -0.003(9) -0.007(9) -0.011(9)
C34 0.036(12) 0.059(14) 0.021(11) 0.015(10) -0.003(9) -0.001(11)
C31 0.026(11) 0.044(13) 0.040(13) 0.002(10) 0.002(10) -0.007(10)
C59 0.017(10) 0.039(12) 0.035(12) -0.013(9) 0.007(9) 0.001(8)
C70 0.015(9) 0.043(12) 0.060(14) -0.002(11) 0.008(10) -0.008(9)
C6 0.037(12) 0.015(9) 0.045(13) -0.003(9) 0.001(10) -0.010(8)
C5 0.038(12) 0.044(12) 0.031(12) -0.014(10) -0.011(10) -0.007(10)
C40 0.048(16) 0.09(2) 0.058(16) 0.028(15) -0.025(13) -0.023(14)
C20 0.014(10) 0.038(11) 0.048(14) -0.019(10) -0.007(9) 0.003(8)
C49 0.040(14) 0.10(2) 0.027(13) 0.000(13) -0.011(11) 0.005(13)
C1 0.019(10) 0.032(11) 0.045(13) 0.001(9) -0.013(9) -0.008(8)
C48 0.038(14) 0.081(18) 0.044(15) -0.001(13) -0.007(11) 0.007(12)
C62 0.027(11) 0.042(12) 0.063(15) -0.004(11) 0.018(11) -0.014(10)
C36 0.021(11) 0.028(10) 0.061(15) 0.008(10) -0.008(10) -0.005(8)
C58 0.028(11) 0.031(11) 0.027(11) 0.001(8) -0.004(9) 0.003(8)
C57 0.030(11) 0.040(11) 0.024(11) 0.010(9) 0.000(9) -0.004(9)
C30 0.022(11) 0.069(15) 0.026(12) 0.001(10) 0.003(9) 0.005(10)
C41 0.047(15) 0.052(14) 0.073(18) -0.001(13) 0.006(13) -0.007(11)
C16 0.047(14) 0.048(13) 0.036(13) 0.000(10) -0.007(10) -0.006(11)
C35 0.025(11) 0.074(15) 0.038(13) 0.021(11) 0.003(9) -0.005(11)
C64 0.017(10) 0.047(14) 0.076(17) 0.009(12) -0.005(11) -0.004(9)
C23 0.13(3) 0.08(2) 0.08(2) -0.034(19) 0.01(2) 0.00(2)
C3 0.015(10) 0.048(13) 0.051(14) -0.012(11) 0.003(9) 0.002(9)
C44 0.039(13) 0.041(12) 0.043(14) -0.004(10) -0.006(11) 0.012(10)
O6 0.024(7) 0.025(6) 0.028(7) 0.009(5) 0.002(6) -0.012(5)
C61 0.036(12) 0.019(10) 0.039(12) -0.008(9) -0.006(10) 0.002(8)
C47 0.054(14) 0.016(9) 0.022(11) -0.006(8) 0.008(9) 0.005(8)
C28 0.027(11) 0.051(13) 0.045(13) -0.010(10) -0.008(10) -0.010(10)
C69 0.041(12) 0.030(11) 0.023(11) 0.003(9) -0.001(9) 0.006(9)
C17 0.052(14) 0.032(11) 0.040(13) 0.007(10) 0.000(11) -0.007(10)
C19 0.024(10) 0.032(10) 0.032(12) 0.000(9) -0.001(9) -0.001(8)
C18 0.035(12) 0.054(13) 0.036(13) 0.010(11) 0.005(10) -0.006(10)
C68 0.036(12) 0.063(15) 0.043(14) -0.010(12) -0.002(11) -0.016(11)
C32 0.019(11) 0.058(14) 0.063(16) 0.011(13) -0.012(11) -0.021(10)
C22 0.07(2) 0.09(2) 0.034(15) 0.007(14) 0.009(14) -0.004(16)
C21 0.065(16) 0.068(15) 0.034(14) 0.009(12) -0.003(12) -0.025(13)
C11 0.09(2) 0.08(2) 0.040(16) -0.011(14) -0.041(15) 0.014(15)
C8 0.028(11) 0.043(13) 0.056(16) -0.007(12) -0.005(10) -0.005(10)
C9 0.050(15) 0.055(15) 0.048(15) -0.002(12) -0.006(12) 0.006(11)
C46 0.030(12) 0.065(16) 0.061(17) 0.010(12) 0.015(12) 0.012(11)
C39 0.048(17) 0.046(15) 0.14(3) -0.006(18) -0.011(19) 0.001(12)
C38 0.028(13) 0.075(18) 0.073(19) 0.005(15) 0.003(13) -0.013(12)
C12 0.030(13) 0.075(18) 0.08(2) -0.021(16) -0.002(13) -0.015(12)
C13 0.051(15) 0.060(16) 0.037(13) -0.011(12) 0.000(11) -0.015(12)
C65 0.058(16) 0.036(13) 0.08(2) 0.009(13) 0.006(14) -0.015(11)
C67 0.041(15) 0.09(2) 0.064(19) -0.025(16) -0.007(13) 0.000(14)
C7 0.033(13) 0.068(16) 0.070(17) -0.004(13) -0.021(12) 0.000(12)
C37 0.028(12) 0.040(12) 0.050(14) -0.008(10) 0.009(10) -0.005(9)
C10 0.09(2) 0.079(19) 0.029(14) -0.007(13) -0.010(13) 0.001(15)
C50 0.057(17) 0.060(16) 0.065(18) 0.017(14) -0.005(14) -0.001(13)
C66 0.053(16) 0.059(16) 0.08(2) 0.004(16) -0.001(15) -0.024(13)
C54 0.10(3) 0.15(3) 0.040(17) -0.014(19) 0.006(17) -0.02(2)
C51 0.10(3) 0.16(4) 0.06(2) 0.00(2) -0.01(2) 0.02(3)
C24 0.12(3) 0.12(3) 0.07(3) -0.02(2) 0.00(2) -0.01(2)
C25 0.20(5) 0.11(3) 0.05(2) -0.01(2) 0.02(3) 0.02(3)
C27 0.10(3) 0.16(3) 0.048(19) -0.03(2) 0.027(18) 0.02(2)
C53 0.15(4) 0.14(3) 0.07(2) 0.04(2) 0.03(2) -0.04(3)
C52 0.20(5) 0.08(2) 0.11(3) -0.01(2) -0.09(3) 0.07(3)
C26 0.17(5) 0.27(6) 0.09(3) -0.02(4) 0.00(3) 0.11(5)

loop_
_atom_type_symbol
_atom_type_description
_atom_type_scat_dispersion_real
_atom_type_scat_dispersion_imag
_atom_type_scat_source
C C 0.0033 0.0016 'International Tables Vol C Tables 4.2.6.8 and 6.1.1.4'
H H 0.0000 0.0000 'International Tables Vol C Tables 4.2.6.8 and 6.1.1.4'
Bi Bi -4.1077 10.2566 'International Tables Vol C Tables 4.2.6.8 and 6.1.1.4'
O O 0.0106 0.0060 'International Tables Vol C Tables 4.2.6.8 and 6.1.1.4'

loop_
_geom_angle_atom_site_label_1
_geom_angle_atom_site_label_2
_geom_angle_atom_site_label_3
_geom_angle
_geom_angle_site_symmetry_1
_geom_angle_site_symmetry_3
_geom_angle_publ_flag
O6 Bi2 O5 85.4(4) . . ?
O6 Bi2 O3 87.1(5) . . ?
O5 Bi2 O3 79.3(4) . . ?
O6 Bi2 O1 69.1(4) . . ?
O5 Bi2 O1 86.4(4) . . ?
O3 Bi2 O1 153.2(4) . . ?
O6 Bi2 O2 66.6(4) . . ?
O5 Bi2 O2 150.2(4) . . ?
O3 Bi2 O2 89.0(4) . . ?
O1 Bi2 O2 92.5(4) . . ?
O6 Bi2 Bi1 31.3(3) . . ?
O5 Bi2 Bi1 76.6(3) . . ?
O3 Bi2 Bi1 114.2(3) . . ?
O1 Bi2 Bi1 39.7(3) . . ?
O2 Bi2 Bi1 83.6(3) . . ?
O6 Bi2 Bi1 30.4(3) . 4_565 ?
O5 Bi2 Bi1 110.8(3) . 4_565 ?
O3 Bi2 Bi1 76.5(3) . 4_565 ?
O1 Bi2 Bi1 87.8(3) . 4_565 ?
O2 Bi2 Bi1 39.4(3) . 4_565 ?
Bi1 Bi2 Bi1 57.75(2) . 4_565 ?
O6 Bi1 O6 68.3(5) 4_565 . ?
O6 Bi1 O2 68.4(4) 4_565 4_565 ?
O6 Bi1 O2 112.7(4) . 4_565 ?
O6 Bi1 O4 77.1(4) 4_565 . ?
O6 Bi1 O4 75.0(4) . . ?
O2 Bi1 O4 137.1(4) 4_565 . ?
O6 Bi1 O1 118.0(4) 4_565 . ?
O6 Bi1 O1 68.5(4) . . ?
O2 Bi1 O1 90.5(4) 4_565 . ?
O4 Bi1 O1 129.1(4) . . ?
O6 Bi1 Bi1 34.5(3) 4_565 4_565 ?
O6 Bi1 Bi1 34.1(3) . 4_565 ?
O2 Bi1 Bi1 87.9(3) 4_565 4_565 ?
O4 Bi1 Bi1 77.0(3) . 4_565 ?
O1 Bi1 Bi1 90.8(3) . 4_565 ?
O6 Bi1 Bi2 95.4(3) 4_565 . ?
O6 Bi1 Bi2 30.6(3) . . ?
O2 Bi1 Bi2 113.1(3) 4_565 . ?
O4 Bi1 Bi2 94.4(3) . . ?
O1 Bi1 Bi2 39.6(3) . . ?
Bi1 Bi1 Bi2 61.19(2) 4_565 . ?
O6 Bi1 Bi2 30.2(3) 4_565 4_565 ?
O6 Bi1 Bi2 94.8(3) . 4_565 ?
O2 Bi1 Bi2 41.5(3) 4_565 4_565 ?
O4 Bi1 Bi2 97.4(3) . 4_565 ?
O1 Bi1 Bi2 119.5(3) . 4_565 ?
Bi1 Bi1 Bi2 61.06(3) 4_565 4_565 ?
Bi2 Bi1 Bi2 116.05(3) . 4_565 ?
C20 O5 Bi2 125.0(10) . . ?
C47 C55 C56 108.3(15) . . ?
C47 C55 H55A 110.0 . . ?
C56 C55 H55A 110.0 . . ?
C47 C55 H55B 110.0 . . ?
C56 C55 H55B 110.0 . . ?
H55A C55 H55B 108.4 . . ?
C34 O4 Bi1 133.6(10) . . ?
C1 O1 Bi2 122.3(10) . . ?
C1 O1 Bi1 136.8(10) . . ?
Bi2 O1 Bi1 100.7(4) . . ?
C42 O3 Bi2 121.3(11) . . ?
C61 O2 Bi1 133.7(11) . 4_565 ?
C61 O2 Bi2 124.8(10) . . ?
Bi1 O2 Bi2 99.1(4) 4_565 . ?
O3 C42 C43 119.3(17) . . ?
O3 C42 C47 122.2(16) . . ?
C43 C42 C47 118.5(19) . . ?
C61 C56 C57 123.1(17) . . ?
C61 C56 C55 120.6(15) . . ?
C57 C56 C55 116.2(16) . . ?
C1 C2 C3 118.4(17) . . ?
C1 C2 C69 120.3(17) . 4_565 ?
C3 C2 C69 121.2(16) . 4_565 ?
C3 C4 C5 117.1(17) . . ?
C3 C4 C7 120.6(18) . . ?
C5 C4 C7 122.2(18) . . ?
C16 C15 C20 117(2) . . ?
C16 C15 C14 121.3(18) . . ?
C20 C15 C14 121.5(17) . . ?
C68 C63 C64 116(2) . . ?
C68 C63 C62 123(2) . . ?
C64 C63 C62 121(2) . . ?
C46 C45 C44 117(2) . . ?
C46 C45 C48 123(2) . . ?
C44 C45 C48 120(2) . . ?
C59 C60 C61 116.1(17) . . ?
C59 C60 C69 122.6(16) . . ?
C61 C60 C69 121.3(16) . . ?
C6 C14 C15 113.1(16) . . ?
C6 C14 H14A 109.0 . . ?
C15 C14 H14A 109.0 . . ?
C6 C14 H14B 109.0 . . ?
C15 C14 H14B 109.0 . . ?
H14A C14 H14B 107.8 . . ?
C44 C43 C42 119.7(18) . . ?
C44 C43 C70 120.0(17) . . ?
C42 C43 C70 120.3(17) . . ?
C30 C29 C34 117.5(17) . . ?
C30 C29 C28 122.2(18) . . ?
C34 C29 C28 120.0(17) . . ?
C34 C33 C32 117.1(19) . . ?
C34 C33 C70 120.0(18) . 4_565 ?
C32 C33 C70 122.6(18) . 4_565 ?
C33 C34 C29 122.6(18) . . ?
C33 C34 O4 119.7(18) . . ?
C29 C34 O4 117.6(17) . . ?
C32 C31 C30 116.1(18) . . ?
C32 C31 C35 123.2(19) . . ?
C30 C31 C35 120.5(19) . . ?
C58 C59 C60 126.2(17) . . ?
C58 C59 H59A 116.9 . . ?
C60 C59 H59A 116.9 . . ?
C33 C70 C43 111.0(16) 4_565 . ?
C33 C70 H70A 109.4 4_565 . ?
C43 C70 H70A 109.4 . . ?
C33 C70 H70B 109.4 4_565 . ?
C43 C70 H70B 109.4 . . ?
H70A C70 H70B 108.0 . . ?
C5 C6 C1 120.4(18) . . ?
C5 C6 C14 118.5(16) . . ?
C1 C6 C14 120.7(17) . . ?
C6 C5 C4 121.1(18) . . ?
C6 C5 H5A 119.5 . . ?
C4 C5 H5A 119.5 . . ?
C41 C40 C39 120(3) . . ?
C41 C40 H40A 120.2 . . ?
C39 C40 H40A 120.2 . . ?
O5 C20 C19 119.1(16) . . ?
O5 C20 C15 120.7(16) . . ?
C19 C20 C15 119.8(19) . . ?
C50 C49 C54 120(3) . . ?
C50 C49 C48 121(2) . . ?
C54 C49 C48 120(3) . . ?
C2 C1 O1 121.3(17) . . ?
C2 C1 C6 119.7(17) . . ?
O1 C1 C6 118.6(16) . . ?
C49 C48 C45 113(2) . . ?
C49 C48 H48A 109.1 . . ?
C45 C48 H48A 109.1 . . ?
C49 C48 H48B 109.1 . . ?
C45 C48 H48B 109.1 . . ?
H48A C48 H48B 107.8 . . ?
C58 C62 C63 115.1(17) . . ?
C58 C62 H62A 108.5 . . ?
C63 C62 H62A 108.5 . . ?
C58 C62 H62B 108.5 . . ?
C63 C62 H62B 108.5 . . ?
H62A C62 H62B 107.5 . . ?
C37 C36 C41 114.8(19) . . ?
C37 C36 C35 122.0(19) . . ?
C41 C36 C35 123.1(18) . . ?
C59 C58 C57 116.9(17) . . ?
C59 C58 C62 122.7(17) . . ?
C57 C58 C62 120.3(17) . . ?
C58 C57 C56 119.1(17) . . ?
C58 C57 H57A 120.4 . . ?
C56 C57 H57A 120.4 . . ?
C29 C30 C31 122.2(19) . . ?
C29 C30 H30A 118.9 . . ?
C31 C30 H30A 118.9 . . ?
C40 C41 C36 122(2) . . ?
C40 C41 H41A 119.0 . . ?
C36 C41 H41A 119.0 . . ?
C17 C16 C15 126(2) . . ?
C17 C16 H16A 117.2 . . ?
C15 C16 H16A 117.2 . . ?
C31 C35 C36 118.4(17) . . ?
C31 C35 H35A 107.7 . . ?
C36 C35 H35A 107.7 . . ?
C31 C35 H35B 107.7 . . ?
C36 C35 H35B 107.7 . . ?
H35A C35 H35B 107.1 . . ?
C63 C64 C65 121(2) . . ?
C63 C64 H64A 119.4 . . ?
C65 C64 H64A 119.4 . . ?
C24 C23 C22 130(4) . . ?
C24 C23 H23A 115.0 . . ?
C22 C23 H23A 115.0 . . ?
C4 C3 C2 123.1(17) . . ?
C4 C3 H3A 118.4 . . ?
C2 C3 H3A 118.4 . . ?
C45 C44 C43 121(2) . . ?
C45 C44 H44A 119.6 . . ?
C43 C44 H44A 119.6 . . ?
Bi2 O6 Bi1 119.4(5) . 4_565 ?
Bi2 O6 Bi1 118.1(5) . . ?
Bi1 O6 Bi1 111.4(5) 4_565 . ?
O2 C61 C56 121.9(16) . . ?
O2 C61 C60 119.4(15) . . ?
C56 C61 C60 118.5(17) . . ?
C46 C47 C42 117.4(19) . . ?
C46 C47 C55 121.9(18) . . ?
C42 C47 C55 120.2(17) . . ?
C19 C28 C29 111.2(16) . . ?
C19 C28 H28A 109.4 . . ?
C29 C28 H28A 109.4 . . ?
C19 C28 H28B 109.4 . . ?
C29 C28 H28B 109.4 . . ?
H28A C28 H28B 108.0 . . ?
C60 C69 C2 113.9(15) . 4_565 ?
C60 C69 H69A 108.8 . . ?
C2 C69 H69A 108.8 4_565 . ?
C60 C69 H69B 108.8 . . ?
C2 C69 H69B 108.8 4_565 . ?
H69A C69 H69B 107.7 . . ?
C16 C17 C18 117.0(19) . . ?
C16 C17 C21 121(2) . . ?
C18 C17 C21 121.3(19) . . ?
C20 C19 C18 118.8(17) . . ?
C20 C19 C28 121.8(17) . . ?
C18 C19 C28 119.4(17) . . ?
C17 C18 C19 122.0(18) . . ?
C17 C18 H18A 119.0 . . ?
C19 C18 H18A 119.0 . . ?
C63 C68 C67 121(2) . . ?
C63 C68 H68A 119.3 . . ?
C67 C68 H68A 119.3 . . ?
C31 C32 C33 124(2) . . ?
C31 C32 H32A 117.9 . . ?
C33 C32 H32A 117.9 . . ?
C27 C22 C23 115(3) . . ?
C27 C22 C21 119(3) . . ?
C23 C22 C21 126(3) . . ?
C22 C21 C17 112(2) . . ?
C22 C21 H21A 109.2 . . ?
C17 C21 H21A 109.2 . . ?
C22 C21 H21B 109.2 . . ?
C17 C21 H21B 109.2 . . ?
H21A C21 H21B 107.9 . . ?
C12 C11 C10 115(2) . . ?
C12 C11 H11A 122.3 . . ?
C10 C11 H11A 122.3 . . ?
C13 C8 C9 115(2) . . ?
C13 C8 C7 123(2) . . ?
C9 C8 C7 122(2) . . ?
C10 C9 C8 123(2) . . ?
C10 C9 H9A 118.3 . . ?
C8 C9 H9A 118.3 . . ?
C47 C46 C45 126(2) . . ?
C47 C46 H46A 117.0 . . ?
C45 C46 H46A 117.0 . . ?
C38 C39 C40 119(3) . . ?
C38 C39 H39A 120.3 . . ?
C40 C39 H39A 120.3 . . ?
C37 C38 C39 120(2) . . ?
C37 C38 H38A 120.2 . . ?
C39 C38 H38A 120.2 . . ?
C13 C12 C11 119(2) . . ?
C13 C12 H12A 120.4 . . ?
C11 C12 H12A 120.4 . . ?
C8 C13 C12 125(2) . . ?
C8 C13 H13A 117.6 . . ?
C12 C13 H13A 117.6 . . ?
C66 C65 C64 120(2) . . ?
C66 C65 H65A 120.0 . . ?
C64 C65 H65A 120.0 . . ?
C66 C67 C68 120(2) . . ?
C66 C67 H67A 119.8 . . ?
C68 C67 H67A 119.8 . . ?
C8 C7 C4 115.5(18) . . ?
C8 C7 H7A 108.4 . . ?
C4 C7 H7A 108.4 . . ?
C8 C7 H7B 108.4 . . ?
C4 C7 H7B 108.4 . . ?
H7A C7 H7B 107.5 . . ?
C38 C37 C36 124(2) . . ?
C38 C37 H37A 117.8 . . ?
C36 C37 H37A 117.8 . . ?
C9 C10 C11 122(2) . . ?
C9 C10 H10A 118.8 . . ?
C11 C10 H10A 118.8 . . ?
C51 C50 C49 124(3) . . ?
C51 C50 H50A 118.0 . . ?
C49 C50 H50A 118.0 . . ?
C67 C66 C65 120(2) . . ?
C67 C66 H66A 119.8 . . ?
C65 C66 H66A 119.8 . . ?
C49 C54 C53 117(3) . . ?
C49 C54 H54A 121.4 . . ?
C53 C54 H54A 121.4 . . ?
C52 C51 C50 119(4) . . ?
C52 C51 H51A 120.3 . . ?
C50 C51 H51A 120.3 . . ?
C23 C24 C25 115(4) . . ?
C23 C24 H24A 122.6 . . ?
C25 C24 H24A 122.6 . . ?
C26 C25 C24 123(4) . . ?
C26 C25 H25A 118.7 . . ?
C24 C25 H25A 118.7 . . ?
C22 C27 C26 120(4) . . ?
C22 C27 H27A 119.9 . . ?
C26 C27 H27A 119.9 . . ?
C54 C53 C52 116(3) . . ?
C54 C53 H53A 121.9 . . ?
C52 C53 H53A 121.9 . . ?
C51 C52 C53 123(4) . . ?
C51 C52 H52A 118.6 . . ?
C53 C52 H52A 118.6 . . ?
C25 C26 C27 117(4) . . ?
C25 C26 H26A 121.4 . . ?
C27 C26 H26A 121.4 . . ?

loop_
_geom_bond_atom_site_label_1
_geom_bond_atom_site_label_2
_geom_bond_distance
_geom_bond_site_symmetry_2
_geom_bond_publ_flag
Bi2 O6 2.127(11) . ?
Bi2 O5 2.182(12) . ?
Bi2 O3 2.206(13) . ?
Bi2 O1 2.391(12) . ?
Bi2 O2 2.476(12) . ?
Bi2 Bi1 3.6820(12) . ?
Bi2 Bi1 3.6868(11) 4_565 ?
Bi1 O6 2.142(12) 4_565 ?
Bi1 O6 2.166(11) . ?
Bi1 O2 2.368(12) 4_565 ?
Bi1 O4 2.382(12) . ?
Bi1 O1 2.392(11) . ?
Bi1 Bi1 3.5583(16) 4_565 ?
Bi1 Bi2 3.6868(11) 4_565 ?
O5 C20 1.38(2) . ?
C55 C47 1.50(3) . ?
C55 C56 1.57(3) . ?
C55 H55A 0.9800 . ?
C55 H55B 0.9800 . ?
O4 C34 1.40(2) . ?
O1 C1 1.39(2) . ?
O3 C42 1.34(2) . ?
O2 C61 1.36(2) . ?
O2 Bi1 2.368(12) 4_565 ?
C42 C43 1.42(3) . ?
C42 C47 1.45(3) . ?
C56 C61 1.38(2) . ?
C56 C57 1.42(2) . ?
C2 C1 1.38(2) . ?
C2 C3 1.41(3) . ?
C2 C69 1.53(2) 4_565 ?
C4 C3 1.37(3) . ?
C4 C5 1.41(3) . ?
C4 C7 1.54(3) . ?
C15 C16 1.40(3) . ?
C15 C20 1.43(3) . ?
C15 C14 1.51(3) . ?
C63 C68 1.38(3) . ?
C63 C64 1.39(3) . ?
C63 C62 1.51(3) . ?
C45 C46 1.37(3) . ?
C45 C44 1.39(3) . ?
C45 C48 1.54(3) . ?
C60 C59 1.41(2) . ?
C60 C61 1.46(2) . ?
C60 C69 1.49(2) . ?
C14 C6 1.51(3) . ?
C14 H14A 0.9800 . ?
C14 H14B 0.9800 . ?
C43 C44 1.42(3) . ?
C43 C70 1.55(3) . ?
C29 C30 1.37(3) . ?
C29 C34 1.38(3) . ?
C29 C28 1.56(2) . ?
C33 C34 1.35(3) . ?
C33 C32 1.37(3) . ?
C33 C70 1.52(3) 4_565 ?
C31 C32 1.36(3) . ?
C31 C30 1.39(3) . ?
C31 C35 1.49(3) . ?
C59 C58 1.38(3) . ?
C59 H59A 0.9400 . ?
C70 C33 1.52(3) 4_565 ?
C70 H70A 0.9800 . ?
C70 H70B 0.9800 . ?
C6 C5 1.38(3) . ?
C6 C1 1.40(3) . ?
C5 H5A 0.9400 . ?
C40 C41 1.35(3) . ?
C40 C39 1.38(4) . ?
C40 H40A 0.9400 . ?
C20 C19 1.39(2) . ?
C49 C50 1.35(3) . ?
C49 C54 1.42(3) . ?
C49 C48 1.50(3) . ?
C48 H48A 0.9800 . ?
C48 H48B 0.9800 . ?
C62 C58 1.49(2) . ?
C62 H62A 0.9800 . ?
C62 H62B 0.9800 . ?
C36 C37 1.36(3) . ?
C36 C41 1.41(3) . ?
C36 C35 1.54(3) . ?
C58 C57 1.42(3) . ?
C57 H57A 0.9400 . ?
C30 H30A 0.9400 . ?
C41 H41A 0.9400 . ?
C16 C17 1.36(3) . ?
C16 H16A 0.9400 . ?
C35 H35A 0.9800 . ?
C35 H35B 0.9800 . ?
C64 C65 1.41(3) . ?
C64 H64A 0.9400 . ?
C23 C24 1.31(4) . ?
C23 C22 1.32(4) . ?
C23 H23A 0.9400 . ?
C3 H3A 0.9400 . ?
C44 H44A 0.9400 . ?
O6 Bi1 2.142(12) 4_565 ?
C47 C46 1.36(3) . ?
C28 C19 1.51(2) . ?
C28 H28A 0.9800 . ?
C28 H28B 0.9800 . ?
C69 C2 1.53(2) 4_565 ?
C69 H69A 0.9800 . ?
C69 H69B 0.9800 . ?
C17 C18 1.37(3) . ?
C17 C21 1.52(3) . ?
C19 C18 1.44(3) . ?
C18 H18A 0.9400 . ?
C68 C67 1.41(3) . ?
C68 H68A 0.9400 . ?
C32 H32A 0.9400 . ?
C22 C27 1.31(4) . ?
C22 C21 1.49(4) . ?
C21 H21A 0.9800 . ?
C21 H21B 0.9800 . ?
C11 C12 1.41(3) . ?
C11 C10 1.42(3) . ?
C11 H11A 0.9400 . ?
C8 C13 1.34(3) . ?
C8 C9 1.40(3) . ?
C8 C7 1.54(3) . ?
C9 C10 1.31(3) . ?
C9 H9A 0.9400 . ?
C46 H46A 0.9400 . ?
C39 C38 1.36(4) . ?
C39 H39A 0.9400 . ?
C38 C37 1.33(3) . ?
C38 H38A 0.9400 . ?
C12 C13 1.39(3) . ?
C12 H12A 0.9400 . ?
C13 H13A 0.9400 . ?
C65 C66 1.35(3) . ?
C65 H65A 0.9400 . ?
C67 C66 1.34(3) . ?
C67 H67A 0.9400 . ?
C7 H7A 0.9800 . ?
C7 H7B 0.9800 . ?
C37 H37A 0.9400 . ?
C10 H10A 0.9400 . ?
C50 C51 1.33(4) . ?
C50 H50A 0.9400 . ?
C66 H66A 0.9400 . ?
C54 C53 1.44(5) . ?
C54 H54A 0.9400 . ?
C51 C52 1.31(6) . ?
C51 H51A 0.9400 . ?
C24 C25 1.36(5) . ?
C24 H24A 0.9400 . ?
C25 C26 1.32(6) . ?
C25 H25A 0.9400 . ?
C27 C26 1.47(5) . ?
C27 H27A 0.9400 . ?
C53 C52 1.45(5) . ?
C53 H53A 0.9400 . ?
C52 H52A 0.9400 . ?
C26 H26A 0.9400 . ?
